data_9015124
loop_
_publ_author_name
'Comopdi, P.'
'Boffa Ballaran, T.'
'Zanazzi, P. F.'
'Capalbo, C.'
'Zanetti, A.'
'Nazzareni, S.'

_publ_section_title
;
 The effect of oxo-component on the high-pressure behavior of amphiboles
 Sample: FR12 P = 0.0001 GPa
;
_journal_name_full 'American Mineralogist'
_journal_page_first 1042
_journal_page_last 1051
_journal_paper_doi 10.2138/am.2010.3429
_journal_volume 95
_journal_year 2010
_chemical_compound_source 'an alkaline basalt of the Massif Central, France'
_chemical_formula_sum 'Ca1.784 Fe1.72 K0.1 Mg3.494 Na1.058 O24 Si8'
_chemical_name_mineral Kaersutite
_space_group_IT_number 12
_symmetry_space_group_name_Hall '-C 2y'
_symmetry_space_group_name_H-M 'C 1 2/m 1'
_cell_angle_alpha 90
_cell_angle_beta 105.380
_cell_angle_gamma 90
_cell_formula_units_Z 2
_cell_length_a 9.8165
_cell_length_b 18.0126
_cell_length_c 5.3002
_cell_volume 903.623
_database_code_amcsd 0005060
_exptl_crystal_density_diffrn 3.269
_cod_original_formula_sum 'Si8 Fe1.72 Mg3.494 Ca1.784 Na1.058 K.1 O24'
_cod_database_code 9015124

loop_
_space_group_symop_operation_xyz
x,y,z
1/2+x,1/2+y,z
x,-y,z
1/2+x,1/2-y,z
-x,y,-z
1/2-x,1/2+y,-z
-x,-y,-z
1/2-x,1/2-y,-z

loop_
_atom_site_aniso_label
_atom_site_aniso_U_11
_atom_site_aniso_U_22
_atom_site_aniso_U_33
_atom_site_aniso_U_12
_atom_site_aniso_U_13
_atom_site_aniso_U_23
SiT1 0.00910 0.00813 0.00838 -0.00084 0.00167 -0.00030
SiT2 0.00688 0.00709 0.00645 -0.00064 0.00139 0.00051
FeM1 0.00835 0.01667 0.00633 0.00000 0.00294 0.00000
MgM1 0.00835 0.01667 0.00633 0.00000 0.00294 0.00000
MgM2 0.00760 0.00643 0.00690 0.00000 0.00211 0.00000
FeM2 0.00760 0.00643 0.00690 0.00000 0.00211 0.00000
MgM3 0.00890 0.00610 0.00600 0.00000 0.00030 0.00000
FeM3 0.00890 0.00610 0.00600 0.00000 0.00030 0.00000
CaM4 0.01290 0.00820 0.01164 0.00000 0.00697 0.00000
NaAm 0.08000 0.03330 0.08600 0.00000 0.08000 0.00000
O1 0.00850 0.01030 0.00890 -0.00130 0.00200 -0.00050
O2 0.00760 0.01100 0.00970 0.00010 0.00140 0.00060
O3 0.01030 0.01460 0.01180 0.00000 0.00060 0.00000
O4 0.01460 0.00990 0.01290 -0.00220 0.00300 0.00120
O5 0.01070 0.01590 0.01150 -0.00030 0.00120 0.00480
O6 0.01130 0.01570 0.01320 0.00020 0.00320 -0.00450
O7 0.01290 0.01510 0.02280 0.00000 0.00200 0.00000

loop_
_atom_site_label
_atom_site_fract_x
_atom_site_fract_y
_atom_site_fract_z
_atom_site_occupancy
_atom_site_U_iso_or_equiv
_atom_site_type_symbol
_atom_site_attached_hydrogens
SiT1 0.28484 0.08529 0.30361 1.00000 0.00866 Si 0
SiT2 0.29145 0.17267 0.81034 1.00000 0.00688 Si 0
FeM1 0.00000 0.07962 0.50000 0.50100 0.01026 Fe 0
MgM1 0.00000 0.07962 0.50000 0.49900 0.01026 Mg 0
MgM2 0.00000 0.17705 0.00000 0.80000 0.00693 Mg 0
FeM2 0.00000 0.17705 0.00000 0.20000 0.00693 Fe 0
MgM3 0.00000 0.00000 0.00000 0.68200 0.00730 Mg 0
FeM3 0.00000 0.00000 0.00000 0.31800 0.00730 Fe 0
CaM4 0.00000 0.27860 0.50000 0.89200 0.01021 Ca 0
MgM4* 0.00000 0.25730 0.50000 0.10700 0.01600 Mg 0
NaAm 0.52820 0.00000 0.05860 0.52900 0.05500 Na 0
KA2 0.00000 0.46590 0.00000 0.05000 0.03900 K 0
O1 0.10776 0.08648 0.21950 1.00000 0.00929 O 0
O2 0.11798 0.17048 0.72650 1.00000 0.00958 O 0
O3 0.10423 0.00000 0.71540 1.00000 0.01270 O 0
O4 0.36431 0.25155 0.78850 1.00000 0.01262 O 0
O5 0.35135 0.14023 0.10900 1.00000 0.01303 O 0
O6 0.34857 0.11834 0.60790 1.00000 0.01341 O 0
O7 0.34548 0.00000 0.28410 1.00000 0.01750 O 0

loop_
_cod_changelog_entry_id
_cod_changelog_entry_author
_cod_changelog_entry_date
_cod_changelog_entry_text
1
;cod-tools version 3.8.0
Id: cif_guess_AMCSD_atom_types 9581 2023-05-17 12:35:41Z saulius
;
2023-05-23T09:21:26+03:00
;Derived atom types and hydrogen counts
from atom names that follow the AMCSD naming convention
(Wat == water, O-H == hydroxyl).
;

loop_
_cod_related_entry_id
_cod_related_entry_database
_cod_related_entry_code
1 AMCSD 0005060
